data_7202604
loop_
_publ_author_name
'Smith, Martin B.'
'Dale, Sophie H.'
'Coles, Simon J.'
'Gelbrich, Thomas'
'Hursthouse, Michael B.'
'Light, Mark E.'
'Horton, Peter N.'

_publ_section_title
;
 Hydrogen bonded supramolecular assemblies based on neutral
 square-planar palladium(ii) complexes
;
_journal_issue 2
_journal_name_full CrystEngComm
_journal_page_first 165
_journal_paper_doi 10.1039/b616337h
_journal_volume 9
_journal_year 2007
_chemical_formula_moiety 'C36.50 H39 Cl2 N O6.50 P2 Pd'
_chemical_formula_sum 'C36.5 H39 Cl2 N O6.5 P2 Pd'
_chemical_formula_weight 834.93
_chemical_name_systematic
;
?
;
_space_group_IT_number 14
_symmetry_cell_setting monoclinic
_symmetry_space_group_name_Hall '-P 2ybc'
_symmetry_space_group_name_H-M 'P 1 21/c 1'
_atom_sites_solution_hydrogens geom
_atom_sites_solution_primary direct
_atom_sites_solution_secondary difmap
_audit_creation_method SHELXL-97
_cell_angle_alpha 90.00
_cell_angle_beta 99.948(1)
_cell_angle_gamma 90.00
_cell_formula_units_Z 4
_cell_length_a 25.1097(10)
_cell_length_b 8.0163(2)
_cell_length_c 19.7326(6)
_cell_measurement_temperature 120(2)
_cell_volume 3912.2(2)
_computing_cell_refinement 'DENZO & COLLECT'
_computing_data_collection 'DENZO (Otwinowski & Minor, 1997) & COLLECT (Hooft, 1998)'
_computing_data_reduction 'DENZO & COLLECT'
_computing_molecular_graphics 'Bruker SHELXTL and local programs'
_computing_publication_material Diamond
_computing_structure_refinement 'SHELXL-97 (Sheldrick, 1997)'
_computing_structure_solution 'SHELXS-97 (Sheldrick, 1997)'
_diffrn_ambient_temperature 120(2)
_diffrn_measured_fraction_theta_full 0.964
_diffrn_measured_fraction_theta_max 0.964
_diffrn_measurement_device_type 'Nonius KappaCCD'
_diffrn_measurement_method '\f & \w scans'
_diffrn_radiation_monochromator graphite
_diffrn_radiation_source 'Nonius FR591 rotating anode'
_diffrn_radiation_type MoK\a
_diffrn_radiation_wavelength 0.71073
_diffrn_reflns_av_R_equivalents 0.0593
_diffrn_reflns_av_sigmaI/netI 0.0756
_diffrn_reflns_limit_h_max 25
_diffrn_reflns_limit_h_min -29
_diffrn_reflns_limit_k_max 9
_diffrn_reflns_limit_k_min -8
_diffrn_reflns_limit_l_max 17
_diffrn_reflns_limit_l_min -23
_diffrn_reflns_number 15853
_diffrn_reflns_theta_full 25.03
_diffrn_reflns_theta_max 25.03
_diffrn_reflns_theta_min 2.95
_exptl_absorpt_coefficient_mu 0.737
_exptl_absorpt_correction_T_max 0.9299
_exptl_absorpt_correction_T_min 0.8091
_exptl_absorpt_correction_type multi-scan
_exptl_absorpt_process_details 'SORTAV Blessing (1997)'
_exptl_crystal_colour Yellow
_exptl_crystal_density_diffrn 1.418
_exptl_crystal_density_method 'not measured'
_exptl_crystal_description Block
_exptl_crystal_F_000 1708
_exptl_crystal_size_max 0.30
_exptl_crystal_size_mid 0.20
_exptl_crystal_size_min 0.10
_refine_diff_density_max 1.024
_refine_diff_density_min -0.535
_refine_diff_density_rms 0.105
_refine_ls_extinction_method none
_refine_ls_goodness_of_fit_ref 1.031
_refine_ls_hydrogen_treatment constr
_refine_ls_matrix_type full
_refine_ls_number_parameters 445
_refine_ls_number_reflns 6657
_refine_ls_number_restraints 111
_refine_ls_restrained_S_all 1.028
_refine_ls_R_factor_all 0.0774
_refine_ls_R_factor_gt 0.0478
_refine_ls_shift/su_max 0.002
_refine_ls_shift/su_mean 0.000
_refine_ls_structure_factor_coef Fsqd
_refine_ls_weighting_details 'calc w=1/[\s^2^(Fo^2^)+(0.0511P)^2^+5.4877P] where P=(Fo^2^+2Fc^2^)/3'
_refine_ls_weighting_scheme calc
_refine_ls_wR_factor_gt 0.1100
_refine_ls_wR_factor_ref 0.1210
_reflns_number_gt 4940
_reflns_number_total 6657
_reflns_threshold_expression I>2\s(I)
_cod_data_source_file b616337h.txt
_cod_data_source_block 4.2.5MeOH
_cod_original_sg_symbol_H-M 'P 21/c'
_cod_original_formula_sum 'C36.50 H39 Cl2 N O6.50 P2 Pd'
_cod_database_code 7202604

loop_
_symmetry_equiv_pos_as_xyz
'x, y, z'
'-x, y+1/2, -z+1/2'
'-x, -y, -z'
'x, -y-1/2, z-1/2'

loop_
_atom_site_label
_atom_site_type_symbol
_atom_site_fract_x
_atom_site_fract_y
_atom_site_fract_z
_atom_site_U_iso_or_equiv
_atom_site_adp_type
_atom_site_occupancy
_atom_site_symmetry_multiplicity
_atom_site_calc_flag
_atom_site_refinement_flags
_atom_site_disorder_assembly
_atom_site_disorder_group
Pd1 Pd 0.160466(14) 0.14382(4) 0.084216(17) 0.01695(12) Uani 1 1 d . . .
Cl1 Cl 0.16100(6) 0.33238(14) 0.17533(6) 0.0303(3) Uani 1 1 d . . .
Cl2 Cl 0.12063(5) 0.34357(13) 0.00490(6) 0.0236(3) Uani 1 1 d . . .
P1 P 0.20189(5) -0.03757(14) 0.16303(6) 0.0174(3) Uani 1 1 d . . .
P2 P 0.15713(5) -0.02223(14) -0.00822(6) 0.0171(3) Uani 1 1 d . . .
N1 N 0.21928(15) -0.2673(4) 0.06363(19) 0.0184(9) Uani 1 1 d . . .
O1 O 0.43737(16) -0.1886(5) 0.1572(2) 0.0449(10) Uani 1 1 d . . .
H1 H 0.4606 -0.1902 0.1934 0.067 Uiso 1 1 calc R . .
O2 O 0.41808(15) -0.4387(5) 0.19434(18) 0.0389(9) Uani 1 1 d . . .
O3 O 0.46814(14) -0.4404(5) 0.05989(18) 0.0366(9) Uani 1 1 d . . .
O4 O 0.43226(15) -0.4662(6) -0.05177(18) 0.0435(10) Uani 1 1 d . . .
H4 H 0.4641 -0.4940 -0.0546 0.065 Uiso 1 1 calc R . .
C1 C 0.16835(19) -0.0604(5) 0.2364(2) 0.0192(10) Uani 1 1 d . . .
C2 C 0.12230(19) -0.1609(6) 0.2322(2) 0.0214(11) Uani 1 1 d . . .
H2A H 0.1103 -0.2262 0.1923 0.026 Uiso 1 1 calc R . .
C3 C 0.0941(2) -0.1637(6) 0.2875(3) 0.0274(12) Uani 1 1 d . . .
H3A H 0.0632 -0.2330 0.2852 0.033 Uiso 1 1 calc R . .
C4 C 0.1106(2) -0.0676(6) 0.3453(2) 0.0279(12) Uani 1 1 d . . .
H4A H 0.0906 -0.0689 0.3819 0.033 Uiso 1 1 calc R . .
C5 C 0.1564(2) 0.0307(6) 0.3499(3) 0.0271(12) Uani 1 1 d . . .
H5A H 0.1683 0.0949 0.3902 0.032 Uiso 1 1 calc R . .
C6 C 0.1849(2) 0.0355(6) 0.2958(2) 0.0232(11) Uani 1 1 d . . .
H6A H 0.2160 0.1044 0.2989 0.028 Uiso 1 1 calc R . .
C7 C 0.27061(19) 0.0244(6) 0.1990(2) 0.0214(11) Uani 1 1 d . . .
C8 C 0.3004(2) -0.0680(6) 0.2517(2) 0.0263(12) Uani 1 1 d . . .
H8 H 0.2843 -0.1608 0.2702 0.032 Uiso 1 1 calc R . .
C9 C 0.3534(2) -0.0267(7) 0.2776(3) 0.0364(14) Uani 1 1 d . . .
H9 H 0.3739 -0.0921 0.3130 0.044 Uiso 1 1 calc R . .
C10 C 0.3764(2) 0.1115(8) 0.2516(3) 0.0407(15) Uani 1 1 d . . .
H10 H 0.4127 0.1414 0.2697 0.049 Uiso 1 1 calc R . .
C11 C 0.3476(2) 0.2044(8) 0.2003(3) 0.0391(14) Uani 1 1 d . . .
H11 H 0.3637 0.2983 0.1825 0.047 Uiso 1 1 calc R . .
C12 C 0.2939(2) 0.1609(6) 0.1737(3) 0.0299(12) Uani 1 1 d . . .
H12 H 0.2736 0.2260 0.1380 0.036 Uiso 1 1 calc R . .
C13 C 0.20562(19) 0.0358(6) -0.0620(2) 0.0206(10) Uani 1 1 d U . .
C14 C 0.2459(2) 0.1532(6) -0.0392(3) 0.0316(11) Uani 1 1 d U . .
H14 H 0.2472 0.2059 0.0042 0.038 Uiso 1 1 calc R . .
C15 C 0.2838(2) 0.1927(7) -0.0798(3) 0.0405(13) Uani 1 1 d U . .
H15 H 0.3114 0.2715 -0.0637 0.049 Uiso 1 1 calc R . .
C16 C 0.2822(2) 0.1194(7) -0.1429(3) 0.0389(12) Uani 1 1 d U . .
H16 H 0.3086 0.1469 -0.1702 0.047 Uiso 1 1 calc R . .
C17 C 0.2419(2) 0.0052(6) -0.1669(3) 0.0297(11) Uani 1 1 d U . .
H17 H 0.2403 -0.0436 -0.2110 0.036 Uiso 1 1 calc R . .
C18 C 0.2040(2) -0.0379(6) -0.1266(2) 0.0262(10) Uani 1 1 d U . .
H18 H 0.1768 -0.1177 -0.1429 0.031 Uiso 1 1 calc R . .
C19 C 0.09119(19) -0.0313(6) -0.0626(2) 0.0206(10) Uani 1 1 d U . .
C20 C 0.0793(2) 0.0500(6) -0.1261(2) 0.0264(10) Uani 1 1 d U . .
H20 H 0.1061 0.1154 -0.1422 0.032 Uiso 1 1 calc R . .
C21 C 0.0283(2) 0.0345(7) -0.1653(3) 0.0339(11) Uani 1 1 d U . .
H21 H 0.0203 0.0889 -0.2087 0.041 Uiso 1 1 calc R . .
C22 C -0.0110(2) -0.0590(7) -0.1422(3) 0.0362(12) Uani 1 1 d U . .
H22 H -0.0456 -0.0704 -0.1701 0.043 Uiso 1 1 calc R . .
C23 C -0.0003(2) -0.1356(6) -0.0793(3) 0.0324(11) Uani 1 1 d U . .
H23 H -0.0279 -0.1975 -0.0631 0.039 Uiso 1 1 calc R . .
C24 C 0.04989(19) -0.1230(6) -0.0395(3) 0.0255(10) Uani 1 1 d U . .
H24 H 0.0570 -0.1767 0.0041 0.031 Uiso 1 1 calc R . .
C25 C 0.27021(18) -0.3002(5) 0.0494(2) 0.0191(10) Uani 1 1 d . . .
C26 C 0.31564(19) -0.2990(6) 0.1020(2) 0.0207(11) Uani 1 1 d . . .
H26 H 0.3111 -0.2704 0.1474 0.025 Uiso 1 1 calc R . .
C27 C 0.36646(19) -0.3380(6) 0.0900(2) 0.0216(11) Uani 1 1 d . . .
C28 C 0.37503(19) -0.3803(6) 0.0242(2) 0.0235(11) Uani 1 1 d . . .
C29 C 0.3304(2) -0.3777(6) -0.0284(2) 0.0268(12) Uani 1 1 d . . .
H29 H 0.3354 -0.4043 -0.0738 0.032 Uiso 1 1 calc R . .
C30 C 0.2795(2) -0.3381(6) -0.0173(2) 0.0237(11) Uani 1 1 d . . .
H30 H 0.2502 -0.3364 -0.0549 0.028 Uiso 1 1 calc R . .
C31 C 0.4109(2) -0.3285(6) 0.1512(3) 0.0275(12) Uani 1 1 d . . .
C32 C 0.20701(19) -0.2554(5) 0.1329(2) 0.0207(11) Uani 1 1 d . . .
H32A H 0.2356 -0.3139 0.1651 0.025 Uiso 1 1 calc R . .
H32B H 0.1724 -0.3133 0.1342 0.025 Uiso 1 1 calc R . .
C33 C 0.17202(18) -0.2463(5) 0.0103(2) 0.0180(10) Uani 1 1 d . . .
H33A H 0.1404 -0.2996 0.0252 0.022 Uiso 1 1 calc R . .
H33B H 0.1783 -0.3026 -0.0323 0.022 Uiso 1 1 calc R . .
C34 C 0.4294(2) -0.4289(6) 0.0127(3) 0.0280(12) Uani 1 1 d . . .
O5 O 0.07152(14) 0.6165(4) 0.0971(2) 0.0340(9) Uani 1 1 d U . .
H5 H 0.0888 0.5290 0.0917 0.051 Uiso 1 1 calc R . .
C35 C 0.0193(3) 0.5752(8) 0.1049(4) 0.067(2) Uani 1 1 d U . .
H35A H 0.0202 0.5178 0.1490 0.101 Uiso 1 1 calc R . .
H35B H 0.0031 0.5017 0.0673 0.101 Uiso 1 1 calc R . .
H35C H -0.0024 0.6771 0.1042 0.101 Uiso 1 1 calc R . .
O6 O 0.5045(2) -0.1736(7) 0.2695(3) 0.0878(18) Uani 1 1 d U . .
H6 H 0.5245 -0.0908 0.2807 0.132 Uiso 1 1 calc R . .
C36 C 0.5021(3) -0.2695(11) 0.3268(4) 0.078(2) Uani 1 1 d U . .
H36A H 0.5350 -0.3370 0.3376 0.117 Uiso 1 1 calc R . .
H36B H 0.4705 -0.3429 0.3177 0.117 Uiso 1 1 calc R . .
H36C H 0.4991 -0.1966 0.3658 0.117 Uiso 1 1 calc R . .
O7 O 0.4900(9) -0.546(2) 0.5199(10) 0.170(7) Uiso 0.50 1 d PU . .
C37 C 0.4299(11) -0.563(3) 0.4844(13) 0.135(8) Uiso 0.50 1 d PU . .

loop_
_atom_site_aniso_label
_atom_site_aniso_U_11
_atom_site_aniso_U_22
_atom_site_aniso_U_33
_atom_site_aniso_U_23
_atom_site_aniso_U_13
_atom_site_aniso_U_12
Pd1 0.0221(2) 0.01340(19) 0.0164(2) 0.00029(14) 0.00611(15) 0.00048(15)
Cl1 0.0511(9) 0.0196(6) 0.0199(7) -0.0028(5) 0.0055(6) 0.0049(6)
Cl2 0.0353(7) 0.0171(6) 0.0191(6) 0.0039(4) 0.0071(5) 0.0039(5)
P1 0.0196(7) 0.0169(6) 0.0167(6) 0.0014(5) 0.0062(5) -0.0001(5)
P2 0.0175(7) 0.0158(6) 0.0189(7) -0.0009(5) 0.0053(5) 0.0013(5)
N1 0.017(2) 0.018(2) 0.021(2) -0.0016(16) 0.0065(17) 0.0012(16)
O1 0.040(3) 0.032(2) 0.056(3) -0.0018(18) -0.011(2) -0.0036(19)
O2 0.034(2) 0.044(2) 0.036(2) 0.0078(19) -0.0027(17) -0.0042(18)
O3 0.025(2) 0.054(2) 0.032(2) -0.0032(18) 0.0067(18) 0.0105(18)
O4 0.024(2) 0.077(3) 0.031(2) -0.004(2) 0.0110(17) 0.016(2)
C1 0.023(3) 0.019(2) 0.017(3) 0.0091(19) 0.009(2) 0.007(2)
C2 0.022(3) 0.025(3) 0.017(3) 0.0062(19) 0.002(2) 0.005(2)
C3 0.022(3) 0.027(3) 0.034(3) 0.015(2) 0.009(2) 0.002(2)
C4 0.031(3) 0.035(3) 0.021(3) 0.009(2) 0.015(2) 0.016(2)
C5 0.033(3) 0.027(3) 0.021(3) -0.001(2) 0.004(2) 0.006(2)
C6 0.031(3) 0.019(3) 0.021(3) 0.002(2) 0.007(2) 0.005(2)
C7 0.022(3) 0.024(3) 0.020(3) -0.006(2) 0.009(2) 0.001(2)
C8 0.024(3) 0.035(3) 0.020(3) -0.004(2) 0.003(2) 0.002(2)
C9 0.029(3) 0.053(4) 0.027(3) -0.005(3) 0.002(2) 0.004(3)
C10 0.023(3) 0.066(4) 0.033(3) -0.014(3) 0.004(3) -0.008(3)
C11 0.030(3) 0.051(4) 0.039(4) -0.006(3) 0.013(3) -0.013(3)
C12 0.030(3) 0.030(3) 0.030(3) 0.000(2) 0.008(2) -0.005(2)
C13 0.025(2) 0.017(2) 0.021(2) 0.0004(18) 0.0071(19) 0.0027(18)
C14 0.034(3) 0.031(3) 0.033(3) -0.008(2) 0.015(2) -0.007(2)
C15 0.035(3) 0.042(3) 0.048(3) -0.006(2) 0.020(2) -0.014(2)
C16 0.043(3) 0.040(3) 0.040(3) 0.003(2) 0.027(2) 0.002(2)
C17 0.040(3) 0.033(3) 0.019(2) 0.0043(19) 0.013(2) 0.008(2)
C18 0.032(3) 0.026(3) 0.022(2) -0.0016(18) 0.008(2) 0.003(2)
C19 0.019(2) 0.016(2) 0.026(2) -0.0061(17) 0.0008(19) 0.0031(18)
C20 0.029(2) 0.021(2) 0.028(3) -0.0013(19) 0.000(2) 0.003(2)
C21 0.033(3) 0.033(3) 0.031(3) -0.002(2) -0.007(2) 0.013(2)
C22 0.024(3) 0.035(3) 0.045(3) -0.012(2) -0.006(2) 0.008(2)
C23 0.023(2) 0.025(3) 0.049(3) -0.008(2) 0.005(2) 0.001(2)
C24 0.022(2) 0.021(2) 0.034(3) -0.0044(19) 0.0075(19) 0.0047(19)
C25 0.014(3) 0.016(2) 0.027(3) 0.0008(19) 0.004(2) 0.0011(19)
C26 0.026(3) 0.020(2) 0.017(3) -0.0015(19) 0.006(2) 0.001(2)
C27 0.020(3) 0.019(3) 0.026(3) 0.001(2) 0.003(2) 0.001(2)
C28 0.020(3) 0.026(3) 0.027(3) 0.001(2) 0.011(2) 0.004(2)
C29 0.030(3) 0.034(3) 0.019(3) -0.001(2) 0.014(2) 0.005(2)
C30 0.021(3) 0.032(3) 0.017(3) -0.003(2) 0.002(2) 0.004(2)
C31 0.025(3) 0.022(3) 0.038(3) -0.004(2) 0.012(2) 0.003(2)
C32 0.022(3) 0.016(2) 0.025(3) 0.0048(19) 0.005(2) 0.003(2)
C33 0.015(3) 0.018(2) 0.022(3) -0.0031(19) 0.006(2) 0.0029(19)
C34 0.026(3) 0.030(3) 0.032(3) 0.003(2) 0.014(3) 0.007(2)
O5 0.029(2) 0.0208(18) 0.055(2) -0.0032(17) 0.0163(18) 0.0043(15)
C35 0.043(4) 0.039(4) 0.129(6) -0.020(4) 0.040(4) -0.004(3)
O6 0.092(4) 0.063(4) 0.089(4) 0.008(3) -0.040(3) -0.023(3)
C36 0.069(5) 0.089(6) 0.069(5) -0.009(4) -0.009(4) -0.004(4)

loop_
_atom_type_symbol
_atom_type_description
_atom_type_scat_dispersion_real
_atom_type_scat_dispersion_imag
_atom_type_scat_source
C C 0.0033 0.0016 'International Tables Vol C Tables 4.2.6.8 and 6.1.1.4'
H H 0.0000 0.0000 'International Tables Vol C Tables 4.2.6.8 and 6.1.1.4'
N N 0.0061 0.0033 'International Tables Vol C Tables 4.2.6.8 and 6.1.1.4'
O O 0.0106 0.0060 'International Tables Vol C Tables 4.2.6.8 and 6.1.1.4'
P P 0.1023 0.0942 'International Tables Vol C Tables 4.2.6.8 and 6.1.1.4'
Cl Cl 0.1484 0.1585 'International Tables Vol C Tables 4.2.6.8 and 6.1.1.4'
Pd Pd -0.9988 1.0072 'International Tables Vol C Tables 4.2.6.8 and 6.1.1.4'

loop_
_geom_angle_atom_site_label_1
_geom_angle_atom_site_label_2
_geom_angle_atom_site_label_3
_geom_angle
_geom_angle_site_symmetry_1
_geom_angle_site_symmetry_3
_geom_angle_publ_flag
Cl1 Pd1 Cl2 90.97(4) . . ?
Cl1 Pd1 P1 86.90(4) . . ?
Cl1 Pd1 P2 175.84(4) . . ?
Cl2 Pd1 P1 176.92(4) . . ?
Cl2 Pd1 P2 84.88(4) . . ?
P1 Pd1 P2 97.25(4) . . ?
Pd1 P1 C1 113.34(15) . . ?
Pd1 P1 C7 112.81(16) . . ?
Pd1 P1 C32 115.87(15) . . ?
C1 P1 C7 104.9(2) . . ?
C1 P1 C32 103.2(2) . . ?
C7 P1 C32 105.6(2) . . ?
Pd1 P2 C13 112.91(15) . . ?
Pd1 P2 C19 113.97(15) . . ?
Pd1 P2 C33 115.79(15) . . ?
C13 P2 C19 107.6(2) . . ?
C13 P2 C33 103.3(2) . . ?
C19 P2 C33 102.1(2) . . ?
C25 N1 C32 123.9(4) . . ?
C25 N1 C33 122.9(4) . . ?
C32 N1 C33 113.2(3) . . ?
P1 C1 C2 120.3(4) . . ?
P1 C1 C6 120.1(4) . . ?
C2 C1 C6 119.2(4) . . ?
C1 C2 C3 119.1(4) . . ?
C2 C3 C4 121.0(5) . . ?
C3 C4 C5 120.1(5) . . ?
C4 C5 C6 119.8(5) . . ?
C1 C6 C5 120.7(5) . . ?
P1 C7 C8 120.0(4) . . ?
P1 C7 C12 120.7(4) . . ?
C8 C7 C12 119.3(5) . . ?
C7 C8 C9 120.7(5) . . ?
C8 C9 C10 119.4(5) . . ?
C9 C10 C11 120.6(5) . . ?
C10 C11 C12 119.8(5) . . ?
C7 C12 C11 120.2(5) . . ?
P2 C13 C14 120.5(4) . . ?
P2 C13 C18 120.6(4) . . ?
C14 C13 C18 119.0(4) . . ?
C13 C14 C15 120.0(5) . . ?
C14 C15 C16 120.8(5) . . ?
C15 C16 C17 119.9(5) . . ?
C16 C17 C18 120.2(5) . . ?
C13 C18 C17 120.1(5) . . ?
P2 C19 C20 122.9(4) . . ?
P2 C19 C24 118.5(4) . . ?
C20 C19 C24 118.6(4) . . ?
C19 C20 C21 119.6(5) . . ?
C20 C21 C22 120.7(5) . . ?
C21 C22 C23 120.3(5) . . ?
C22 C23 C24 120.2(5) . . ?
C19 C24 C23 120.6(5) . . ?
N1 C25 C26 120.7(4) . . ?
N1 C25 C30 122.6(4) . . ?
C26 C25 C30 116.7(4) . . ?
C25 C26 C27 122.1(4) . . ?
C26 C27 C28 120.9(4) . . ?
C26 C27 C31 115.7(4) . . ?
C28 C27 C31 123.4(4) . . ?
C27 C28 C29 117.3(4) . . ?
C27 C28 C34 120.2(4) . . ?
C29 C28 C34 122.5(4) . . ?
C28 C29 C30 122.6(4) . . ?
C25 C30 C29 120.5(4) . . ?
O1 C31 O2 123.4(5) . . ?
O1 C31 C27 114.6(4) . . ?
O2 C31 C27 121.8(4) . . ?
P1 C32 N1 113.6(3) . . ?
P2 C33 N1 111.5(3) . . ?
O3 C34 O4 123.1(4) . . ?
O3 C34 C28 122.4(5) . . ?
O4 C34 C28 114.4(4) . . ?

loop_
_geom_bond_atom_site_label_1
_geom_bond_atom_site_label_2
_geom_bond_distance
_geom_bond_site_symmetry_2
_geom_bond_publ_flag
Pd1 Cl1 2.3471(12) . ?
Pd1 Cl2 2.3395(11) . ?
Pd1 P1 2.2485(12) . ?
Pd1 P2 2.2479(12) . ?
P1 C1 1.806(4) . ?
P1 C7 1.818(5) . ?
P1 C32 1.856(4) . ?
P2 C13 1.809(5) . ?
P2 C19 1.812(5) . ?
P2 C33 1.858(4) . ?
N1 C25 1.381(6) . ?
N1 C32 1.456(6) . ?
N1 C33 1.454(6) . ?
O1 C31 1.299(6) . ?
O2 C31 1.218(6) . ?
O3 C34 1.228(6) . ?
O4 C34 1.321(6) . ?
C1 C2 1.399(7) . ?
C1 C6 1.403(6) . ?
C2 C3 1.400(7) . ?
C3 C4 1.379(7) . ?
C4 C5 1.384(7) . ?
C5 C6 1.385(7) . ?
C7 C8 1.387(7) . ?
C7 C12 1.375(7) . ?
C8 C9 1.379(7) . ?
C9 C10 1.389(8) . ?
C10 C11 1.360(8) . ?
C11 C12 1.403(7) . ?
C13 C14 1.398(7) . ?
C13 C18 1.399(6) . ?
C14 C15 1.383(7) . ?
C15 C16 1.371(8) . ?
C16 C17 1.385(8) . ?
C17 C18 1.385(7) . ?
C19 C20 1.398(7) . ?
C19 C24 1.410(7) . ?
C20 C21 1.383(7) . ?
C21 C22 1.378(8) . ?
C22 C23 1.370(8) . ?
C23 C24 1.369(7) . ?
C25 C26 1.404(6) . ?
C25 C30 1.409(6) . ?
C26 C27 1.373(6) . ?
C27 C28 1.394(6) . ?
C27 C31 1.497(7) . ?
C28 C29 1.389(7) . ?
C28 C34 1.475(7) . ?
C29 C30 1.372(7) . ?
O5 C35 1.388(7) . ?
O6 C36 1.377(9) . ?
O7 C37 1.56(3) . ?

loop_
_geom_hbond_atom_site_label_D
_geom_hbond_atom_site_label_H
_geom_hbond_atom_site_label_A
_geom_hbond_distance_DH
_geom_hbond_distance_HA
_geom_hbond_distance_DA
_geom_hbond_angle_DHA
_geom_hbond_site_symmetry_A
O5 H5 Cl2 0.84 2.50 3.223(4) 144.5 .
O5 H5 Cl1 0.84 2.73 3.379(4) 135.2 .
O1 H1 O6 0.84 1.71 2.543(6) 173.6 .
O4 H4 O3 0.84 1.80 2.642(5) 178.4 3_645
O6 H6 O2 0.84 1.89 2.713(6) 167.4 2_655
